data_7043509
loop_
_publ_author_name
'Manna, Utsab'
'Kayal, Santanu'
'Samanta, Soham'
'Das, Gopal'

_publ_section_title
;
 Fixation of Atmospheric CO2 as Novel Carbonate-(Water)2-Carbonate Cluster
 and Entrapment of Double Sulfate Within Linear Tetrameric Barrel of
 Neutral Bis-Urea Scaffold
;
_journal_name_full 'Dalton Trans.'
_journal_paper_doi 10.1039/C7DT01697B
_journal_year 2017
_chemical_formula_moiety 'C22 H19 Cl2 N4 O2, C16 H36 N, F'
_chemical_formula_sum 'C38 H55 Cl2 F N5 O2'
_chemical_formula_weight 703.77
_space_group_crystal_system monoclinic
_space_group_IT_number 14
_space_group_name_Hall '-P 2yn'
_space_group_name_H-M_alt 'P 1 21/n 1'
_symmetry_space_group_name_Hall '-P 2yn'
_symmetry_space_group_name_H-M 'P 1 21/n 1'
_atom_sites_solution_hydrogens geom
_audit_creation_method SHELXL-2014/7
_audit_update_record
;
2017-06-28 deposited with the CCDC.
2017-06-30 downloaded from the CCDC.
;
_cell_angle_alpha 90
_cell_angle_beta 91.739(6)
_cell_angle_gamma 90
_cell_formula_units_Z 4
_cell_length_a 9.6122(6)
_cell_length_b 19.0787(19)
_cell_length_c 21.6748(17)
_cell_measurement_reflns_used 2818
_cell_measurement_temperature 298(2)
_cell_measurement_theta_max 23.9890
_cell_measurement_theta_min 3.6960
_cell_volume 3973.1(6)
_computing_cell_refinement 'Bruker SMART'
_computing_data_collection 'Bruker SMART'
_computing_data_reduction 'Bruker SAINT'
_computing_molecular_graphics 'Bruker SHELXTL'
_computing_publication_material 'Bruker SHELXTL'
_computing_structure_refinement 'SHELXL-2014/7 (Sheldrick, 2014)'
_computing_structure_solution 'Bruker SHELXTL'
_diffrn_ambient_temperature 298(2)
_diffrn_measured_fraction_theta_full 0.998
_diffrn_measured_fraction_theta_max 0.876
_diffrn_measurement_device_type 'CCD and and area detector'
_diffrn_measurement_method 'phi and omega scans'
_diffrn_radiation_type MoK\a
_diffrn_radiation_wavelength 0.71073
_diffrn_reflns_av_R_equivalents 0.0402
_diffrn_reflns_av_unetI/netI 0.0613
_diffrn_reflns_Laue_measured_fraction_full 0.998
_diffrn_reflns_Laue_measured_fraction_max 0.876
_diffrn_reflns_limit_h_max 12
_diffrn_reflns_limit_h_min -10
_diffrn_reflns_limit_k_max 24
_diffrn_reflns_limit_k_min -20
_diffrn_reflns_limit_l_max 28
_diffrn_reflns_limit_l_min -29
_diffrn_reflns_number 19914
_diffrn_reflns_point_group_measured_fraction_full 0.998
_diffrn_reflns_point_group_measured_fraction_max 0.876
_diffrn_reflns_theta_full 25.242
_diffrn_reflns_theta_max 28.901
_diffrn_reflns_theta_min 2.988
_diffrn_source 'sealed tube'
_exptl_absorpt_coefficient_mu 0.206
_exptl_absorpt_correction_type multi-scan
_exptl_absorpt_process_details SADABS
_exptl_crystal_colour colourless
_exptl_crystal_density_diffrn 1.177
_exptl_crystal_description plate
_exptl_crystal_F_000 1508.0
_exptl_crystal_size_max 0.31
_exptl_crystal_size_mid 0.27
_exptl_crystal_size_min 0.24
_exptl_transmission_factor_max 0.952
_exptl_transmission_factor_min 0.938
_refine_diff_density_max 0.325
_refine_diff_density_min -0.282
_refine_diff_density_rms 0.046
_refine_ls_extinction_method none
_refine_ls_goodness_of_fit_ref 1.115
_refine_ls_hydrogen_treatment mixed
_refine_ls_matrix_type full
_refine_ls_number_parameters 457
_refine_ls_number_reflns 9752
_refine_ls_number_restraints 3
_refine_ls_restrained_S_all 1.115
_refine_ls_R_factor_all 0.1799
_refine_ls_R_factor_gt 0.0821
_refine_ls_shift/su_max 0.006
_refine_ls_shift/su_mean 0.002
_refine_ls_structure_factor_coef Fsqd
_refine_ls_weighting_details 'w=1/[\s^2^(Fo^2^)+(0.0600P)^2^+1.4000P] where P=(Fo^2^+2Fc^2^)/3'
_refine_ls_weighting_scheme calc
_refine_ls_wR_factor_gt 0.1925
_refine_ls_wR_factor_ref 0.2402
_reflns_Friedel_coverage 0.000
_reflns_number_gt 3673
_reflns_number_total 9752
_reflns_threshold_expression 'I > 2\s(I)'
_cod_data_source_file c7dt01697b2.cif
_cod_data_source_block mpda-cl-me-F-1c
_cod_database_code 7043509
_shelx_shelxl_version_number 2014/7
_shelx_space_group_comment
;
The symmetry employed for this shelxl refinement is uniquely defined
by the following loop, which should always be used as a source of
symmetry information in preference to the above space-group names.
They are only intended as comments.
;

loop_
_space_group_symop_operation_xyz
'x, y, z'
'-x+1/2, y+1/2, -z+1/2'
'-x, -y, -z'
'x-1/2, -y-1/2, z-1/2'

loop_
_atom_site_label
_atom_site_type_symbol
_atom_site_fract_x
_atom_site_fract_y
_atom_site_fract_z
_atom_site_U_iso_or_equiv
_atom_site_adp_type
_atom_site_occupancy
_atom_site_site_symmetry_order
_atom_site_calc_flag
_atom_site_refinement_flags_posn
_atom_site_refinement_flags_adp
_atom_site_refinement_flags_occupancy
_atom_site_disorder_assembly
_atom_site_disorder_group
Cl2 Cl 0.19880(14) 0.10572(9) 0.47151(6) 0.1317(6) Uani 1 1 d . . . A 2
Cl1A Cl 0.22838(15) 0.54802(9) 0.46474(7) 0.1108(6) Uani 0.85 1 d . . P B 1
F1 F 0.7558(2) 0.57360(12) 0.75014(10) 0.0880(7) Uani 1 1 d . . . . .
O1 O 0.4853(2) 0.42765(14) 0.63754(13) 0.0818(8) Uani 1 1 d . . . . .
O2 O 0.4873(2) 0.22101(14) 0.63414(12) 0.0787(8) Uani 1 1 d . . . . .
N4 N 0.5563(3) 0.10842(17) 0.65149(14) 0.0692(8) Uani 1 1 d . . . . .
H4N H 0.6145 0.0837 0.6732 0.083 Uiso 1 1 calc R U . . .
N2 N 0.6546(3) 0.45230(17) 0.71122(13) 0.0678(8) Uani 1 1 d . . . . .
H2N H 0.7024 0.4864 0.7267 0.081 Uiso 1 1 calc R U . . .
N1 N 0.5607(3) 0.54004(17) 0.65462(14) 0.0724(9) Uani 1 1 d . . . . .
H1N H 0.6139 0.5647 0.6788 0.087 Uiso 1 1 calc R U . . .
N3 N 0.6495(3) 0.19468(17) 0.70942(14) 0.0694(9) Uani 1 1 d . . . . .
H3N H 0.6945 0.1598 0.7253 0.083 Uiso 1 1 calc R U . . .
N5 N 0.8532(3) 0.67738(18) 0.32753(13) 0.0693(9) Uani 1 1 d . . . . .
C15 C 0.5584(3) 0.1789(2) 0.66249(16) 0.0580(9) Uani 1 1 d . . . . .
C13 C 0.6800(3) 0.2605(2) 0.73553(15) 0.0570(9) Uani 1 1 d . . . . .
C9 C 0.6819(3) 0.3862(2) 0.73612(16) 0.0597(9) Uani 1 1 d . . . . .
C14 C 0.6470(3) 0.3235(2) 0.70687(15) 0.0574(9) Uani 1 1 d . . . . .
H14 H 0.6019 0.3238 0.6683 0.069 Uiso 1 1 calc R U . . .
C8 C 0.5613(3) 0.4691(2) 0.66528(17) 0.0654(10) Uani 1 1 d . . . . .
C5 C 0.4844(3) 0.5773(2) 0.60946(17) 0.0657(10) Uani 1 1 d . . . . .
C16 C 0.4710(3) 0.0713(2) 0.60915(16) 0.0650(10) Uani 1 1 d . . . . .
C10 C 0.7537(3) 0.3848(2) 0.79266(17) 0.0733(11) Uani 1 1 d . . . . .
H10 H 0.7794 0.4266 0.8120 0.088 Uiso 1 1 calc R U . . .
C12 C 0.7502(4) 0.2599(2) 0.79201(17) 0.0748(11) Uani 1 1 d . . . . .
H12 H 0.7727 0.2176 0.8111 0.090 Uiso 1 1 calc R U . . .
C27 C 0.7799(3) 0.6747(2) 0.38856(16) 0.0692(10) Uani 1 1 d . . . . .
H27A H 0.7248 0.7170 0.3923 0.083 Uiso 1 1 calc R U . . .
H27B H 0.7159 0.6353 0.3873 0.083 Uiso 1 1 calc R U . . .
C21 C 0.3054(4) 0.0628(3) 0.52477(17) 0.0770(12) Uani 1 1 d . . . . .
C7 C 0.3345(4) 0.5882(3) 0.52014(18) 0.0766(12) Uani 1 1 d . . . . .
C22 C 0.3873(3) 0.1038(2) 0.56447(16) 0.0704(10) Uani 1 1 d . . . . .
H22 H 0.3859 0.1524 0.5611 0.084 Uiso 1 1 calc R U . . .
C6 C 0.4026(3) 0.5463(2) 0.56283(17) 0.0717(11) Uani 1 1 d . . . . .
H6 H 0.3943 0.4978 0.5606 0.086 Uiso 1 1 calc R U . . .
C4 C 0.4920(4) 0.6496(2) 0.6099(2) 0.0813(12) Uani 1 1 d . . . . .
H4A H 0.5433 0.6716 0.6414 0.098 Uiso 1 1 calc R U . . .
C23 C 0.9521(4) 0.7393(3) 0.32532(19) 0.0818(13) Uani 1 1 d . . . . .
H23A H 1.0236 0.7330 0.3574 0.098 Uiso 1 1 calc R U . . .
H23B H 0.9978 0.7382 0.2860 0.098 Uiso 1 1 calc R U . . .
C2 C 0.3436(4) 0.6599(3) 0.5186(2) 0.0823(13) Uani 1 1 d . . . . .
C17 C 0.4727(4) -0.0012(2) 0.61092(19) 0.0791(11) Uani 1 1 d . . . . .
H17 H 0.5291 -0.0241 0.6402 0.095 Uiso 1 1 calc R U . . .
C19 C 0.3048(4) -0.0099(3) 0.52585(19) 0.0822(13) Uani 1 1 d . . . . .
C28 C 0.8717(4) 0.6679(3) 0.44536(18) 0.0926(14) Uani 1 1 d . . . . .
H28A H 0.9325 0.7084 0.4486 0.111 Uiso 1 1 calc R U . . .
H28B H 0.9295 0.6265 0.4418 0.111 Uiso 1 1 calc R U . . .
C11 C 0.7868(4) 0.3221(3) 0.81998(19) 0.0838(13) Uani 1 1 d . . . . .
H11 H 0.8345 0.3216 0.8579 0.101 Uiso 1 1 calc R U . . .
C31 C 0.9398(4) 0.6122(2) 0.31798(19) 0.0824(13) Uani 1 1 d . . . . .
H31A H 0.9860 0.6167 0.2790 0.099 Uiso 1 1 calc R U . . .
H31B H 1.0116 0.6102 0.3504 0.099 Uiso 1 1 calc R U . . .
C35 C 0.7382(4) 0.6837(2) 0.27808(17) 0.0807(12) Uani 1 1 d . . . . .
H35A H 0.6787 0.6428 0.2805 0.097 Uiso 1 1 calc R U . . .
H35B H 0.6820 0.7244 0.2874 0.097 Uiso 1 1 calc R U . . .
C3 C 0.4259(4) 0.6900(3) 0.5653(2) 0.0884(13) Uani 1 1 d . . . . .
C18 C 0.3921(4) -0.0401(3) 0.5700(2) 0.0897(13) Uani 1 1 d . . . . .
H18 H 0.3967 -0.0887 0.5722 0.108 Uiso 1 1 calc R U . . .
C24 C 0.8887(4) 0.8107(3) 0.3330(2) 0.0967(15) Uani 1 1 d . . . . .
H24A H 0.8205 0.8186 0.2999 0.116 Uiso 1 1 calc R U . . .
H24B H 0.8406 0.8121 0.3717 0.116 Uiso 1 1 calc R U . . .
C32 C 0.8618(4) 0.5439(3) 0.3177(2) 0.1015(15) Uani 1 1 d . . . . .
H32A H 0.8103 0.5403 0.3553 0.122 Uiso 1 1 calc R U . . .
H32B H 0.7950 0.5437 0.2832 0.122 Uiso 1 1 calc R U . . .
C29 C 0.7886(5) 0.6624(3) 0.5027(2) 0.1176(19) Uani 1 1 d . . . . .
H29A H 0.7251 0.6231 0.4982 0.141 Uiso 1 1 calc R U . . .
H29B H 0.7330 0.7046 0.5065 0.141 Uiso 1 1 calc R U . . .
C33 C 0.9526(5) 0.4834(3) 0.3129(3) 0.1216(19) Uani 1 1 d . . . . .
H33A H 1.0155 0.4829 0.3487 0.146 Uiso 1 1 calc R U . . .
H33B H 1.0087 0.4895 0.2768 0.146 Uiso 1 1 calc R U . . .
C36 C 0.7857(5) 0.6904(4) 0.2122(2) 0.122(2) Uani 1 1 d D . . . .
H36C H 0.8531 0.6545 0.2027 0.147 Uiso 0.37(3) 1 calc R U P C 2
H36D H 0.8262 0.7361 0.2049 0.147 Uiso 0.37(3) 1 calc R U P C 2
H36A H 0.807(8) 0.637(5) 0.196(4) 0.147 Uiso 0.63(3) 1 d . U P C 1
H36B H 0.853(8) 0.715(5) 0.200(4) 0.147 Uiso 0.63(3) 1 d . U P C 1
C1 C 0.2719(5) 0.7052(3) 0.4702(2) 0.1170(18) Uani 1 1 d . . . . .
H1A H 0.1762 0.7116 0.4803 0.175 Uiso 1 1 calc R U . . .
H1B H 0.2767 0.6828 0.4306 0.175 Uiso 1 1 calc R U . . .
H1C H 0.3171 0.7500 0.4687 0.175 Uiso 1 1 calc R U . . .
Cl1B Cl 0.4459(9) 0.7663(5) 0.5555(4) 0.106(3) Uani 0.15 1 d . . P D 2
C34 C 0.8830(6) 0.4139(3) 0.3083(3) 0.137(2) Uani 1 1 d . . . . .
H34A H 0.8410 0.4031 0.3467 0.205 Uiso 1 1 calc R U . . .
H34B H 0.9506 0.3786 0.2991 0.205 Uiso 1 1 calc R U . . .
H34C H 0.8126 0.4151 0.2759 0.205 Uiso 1 1 calc R U . . .
C20 C 0.2145(4) -0.0531(3) 0.4820(2) 0.1151(18) Uani 1 1 d . . . . .
H20A H 0.1192 -0.0499 0.4938 0.173 Uiso 1 1 calc R U . . .
H20B H 0.2441 -0.1011 0.4836 0.173 Uiso 1 1 calc R U . . .
H20C H 0.2229 -0.0356 0.4408 0.173 Uiso 1 1 calc R U . . .
C25 C 0.9933(5) 0.8677(3) 0.3327(3) 0.128(2) Uani 1 1 d . . . . .
H25A H 1.0585 0.8602 0.3671 0.154 Uiso 1 1 calc R U . . .
H25B H 1.0452 0.8636 0.2952 0.154 Uiso 1 1 calc R U . . .
C30 C 0.8754(6) 0.6529(4) 0.5610(2) 0.161(3) Uani 1 1 d . . . . .
H30A H 0.9370 0.6138 0.5564 0.242 Uiso 1 1 calc R U . . .
H30B H 0.8155 0.6443 0.5949 0.242 Uiso 1 1 calc R U . . .
H30C H 0.9289 0.6946 0.5691 0.242 Uiso 1 1 calc R U . . .
C26 C 0.9403(6) 0.9404(3) 0.3366(3) 0.130(2) Uani 1 1 d . . . . .
H26A H 0.8776 0.9494 0.3022 0.195 Uiso 1 1 calc R U . . .
H26B H 1.0169 0.9726 0.3357 0.195 Uiso 1 1 calc R U . . .
H26C H 0.8920 0.9462 0.3744 0.195 Uiso 1 1 calc R U . . .
C37B C 0.6481(18) 0.680(2) 0.1734(9) 0.122(3) Uiso 0.37(3) 1 d D . P C 2
H37A H 0.6163 0.6334 0.1822 0.146 Uiso 0.37(3) 1 calc R U P C 2
H37B H 0.5811 0.7120 0.1912 0.146 Uiso 0.37(3) 1 calc R U P C 2
C38A C 0.6025(9) 0.6359(6) 0.1557(4) 0.156(4) Uani 0.7 1 d D . P C 1
H38A H 0.6720 0.6047 0.1407 0.234 Uiso 0.7 1 calc R U P C 1
H38B H 0.5263 0.6387 0.1261 0.234 Uiso 0.7 1 calc R U P C 1
H38C H 0.5695 0.6187 0.1942 0.234 Uiso 0.7 1 calc R U P C 1
C38B C 0.633(2) 0.6889(13) 0.1074(9) 0.160(8) Uiso 0.3 1 d D . P C 2
H38D H 0.5379 0.6799 0.0946 0.239 Uiso 0.3 1 calc R U P C 2
H38E H 0.6573 0.7359 0.0963 0.239 Uiso 0.3 1 calc R U P C 2
H38F H 0.6929 0.6565 0.0873 0.239 Uiso 0.3 1 calc R U P C 2
C37A C 0.6647(13) 0.7077(8) 0.1652(6) 0.122(3) Uiso 0.63(3) 1 d D . P C 1
H37C H 0.5985 0.7401 0.1824 0.146 Uiso 0.63(3) 1 calc R U P C 1
H37D H 0.6991 0.7268 0.1271 0.146 Uiso 0.63(3) 1 calc R U P C 1

loop_
_atom_site_aniso_label
_atom_site_aniso_U_11
_atom_site_aniso_U_22
_atom_site_aniso_U_33
_atom_site_aniso_U_23
_atom_site_aniso_U_13
_atom_site_aniso_U_12
Cl2 0.1400(11) 0.1505(16) 0.1015(9) 0.0213(9) -0.0492(8) -0.0102(10)
Cl1A 0.1148(10) 0.1150(14) 0.0998(10) -0.0188(9) -0.0421(8) 0.0084(9)
F1 0.0859(14) 0.0703(17) 0.1068(17) -0.0277(14) -0.0146(12) -0.0093(12)
O1 0.0724(15) 0.0601(19) 0.111(2) -0.0008(16) -0.0318(14) -0.0149(13)
O2 0.0752(15) 0.0592(19) 0.0999(19) 0.0013(16) -0.0257(14) 0.0093(13)
N4 0.0738(19) 0.056(2) 0.077(2) 0.0045(17) -0.0153(15) 0.0066(16)
N2 0.0675(17) 0.054(2) 0.081(2) -0.0061(17) -0.0193(15) -0.0059(15)
N1 0.0745(19) 0.057(2) 0.084(2) -0.0081(18) -0.0195(16) -0.0032(16)
N3 0.0710(18) 0.056(2) 0.080(2) 0.0025(17) -0.0194(15) 0.0102(15)
N5 0.0469(15) 0.089(3) 0.0726(19) 0.0002(18) 0.0033(13) 0.0026(16)
C15 0.0530(18) 0.053(3) 0.068(2) 0.004(2) -0.0017(15) 0.0020(18)
C13 0.0500(18) 0.058(3) 0.063(2) 0.0010(19) -0.0047(15) 0.0042(17)
C9 0.0513(18) 0.064(3) 0.063(2) -0.005(2) -0.0069(15) -0.0025(17)
C14 0.0489(17) 0.064(3) 0.0593(19) 0.002(2) -0.0055(14) 0.0013(17)
C8 0.055(2) 0.058(3) 0.082(3) -0.002(2) -0.0050(17) -0.0038(18)
C5 0.0511(19) 0.066(3) 0.079(2) -0.004(2) -0.0033(17) 0.0020(18)
C16 0.060(2) 0.064(3) 0.071(2) 0.002(2) 0.0015(17) 0.0051(19)
C10 0.070(2) 0.071(3) 0.077(2) -0.015(2) -0.0179(19) 0.000(2)
C12 0.072(2) 0.075(3) 0.076(3) 0.002(2) -0.0137(19) 0.012(2)
C27 0.0509(18) 0.084(3) 0.073(2) -0.004(2) 0.0053(16) 0.0007(19)
C21 0.067(2) 0.100(4) 0.064(2) 0.002(2) -0.0003(18) -0.003(2)
C7 0.067(2) 0.088(4) 0.074(3) 0.001(3) -0.0062(18) 0.000(2)
C22 0.076(2) 0.068(3) 0.067(2) -0.001(2) -0.0005(19) 0.003(2)
C6 0.072(2) 0.061(3) 0.081(3) -0.006(2) -0.0075(19) -0.002(2)
C4 0.073(2) 0.058(3) 0.111(3) -0.005(3) -0.020(2) -0.006(2)
C23 0.052(2) 0.103(4) 0.091(3) 0.011(3) 0.0053(19) -0.007(2)
C2 0.059(2) 0.097(4) 0.091(3) 0.023(3) -0.001(2) 0.005(2)
C17 0.080(3) 0.057(3) 0.100(3) -0.002(2) -0.010(2) 0.003(2)
C19 0.077(3) 0.092(4) 0.078(3) -0.014(3) 0.006(2) -0.018(2)
C28 0.069(2) 0.127(5) 0.081(3) 0.001(3) 0.001(2) 0.006(2)
C11 0.084(3) 0.095(4) 0.071(2) -0.003(3) -0.024(2) 0.006(3)
C31 0.058(2) 0.101(4) 0.089(3) -0.006(3) 0.0077(19) 0.018(2)
C35 0.061(2) 0.104(4) 0.076(3) -0.004(2) -0.0071(18) 0.004(2)
C3 0.070(2) 0.076(4) 0.119(4) 0.017(3) -0.008(2) 0.002(2)
C18 0.081(3) 0.076(4) 0.112(3) -0.011(3) 0.000(3) -0.007(2)
C24 0.074(3) 0.093(4) 0.124(4) 0.008(3) 0.010(2) -0.014(3)
C32 0.082(3) 0.092(4) 0.130(4) -0.018(3) 0.012(3) 0.014(3)
C29 0.115(4) 0.162(6) 0.076(3) 0.001(3) 0.010(3) 0.010(3)
C33 0.117(4) 0.104(5) 0.145(5) -0.010(4) 0.016(3) 0.028(4)
C36 0.102(4) 0.186(8) 0.078(3) 0.003(4) -0.009(3) 0.001(4)
C1 0.098(3) 0.128(5) 0.124(4) 0.041(4) -0.015(3) -0.002(3)
Cl1B 0.126(6) 0.075(6) 0.116(6) 0.007(5) -0.036(5) 0.001(5)
C34 0.155(5) 0.106(5) 0.150(5) -0.024(4) 0.019(4) 0.021(4)
C20 0.102(3) 0.124(5) 0.119(4) -0.032(3) -0.002(3) -0.036(3)
C25 0.104(4) 0.115(5) 0.167(5) 0.012(5) 0.021(3) -0.028(4)
C30 0.163(5) 0.239(9) 0.082(4) -0.007(4) 0.002(4) 0.002(5)
C26 0.124(4) 0.106(5) 0.162(5) 0.009(4) 0.028(4) -0.028(4)
C38A 0.119(6) 0.236(13) 0.115(7) -0.021(8) 0.010(5) -0.031(7)

loop_
_atom_type_symbol
_atom_type_description
_atom_type_scat_dispersion_real
_atom_type_scat_dispersion_imag
_atom_type_scat_source
C C 0.0033 0.0016 'International Tables Vol C Tables 4.2.6.8 and 6.1.1.4'
H H 0.0000 0.0000 'International Tables Vol C Tables 4.2.6.8 and 6.1.1.4'
N N 0.0061 0.0033 'International Tables Vol C Tables 4.2.6.8 and 6.1.1.4'
O O 0.0106 0.0060 'International Tables Vol C Tables 4.2.6.8 and 6.1.1.4'
F F 0.0171 0.0103 'International Tables Vol C Tables 4.2.6.8 and 6.1.1.4'
Cl Cl 0.1484 0.1585 'International Tables Vol C Tables 4.2.6.8 and 6.1.1.4'

loop_
_geom_angle_atom_site_label_1
_geom_angle_atom_site_label_2
_geom_angle_atom_site_label_3
_geom_angle
C15 N4 C16 128.0(3)
C8 N2 C9 127.5(3)
C8 N1 C5 128.2(3)
C15 N3 C13 128.6(3)
C31 N5 C23 106.7(3)
C31 N5 C27 111.3(3)
C23 N5 C27 111.2(3)
C31 N5 C35 111.1(3)
C23 N5 C35 111.0(3)
C27 N5 C35 105.6(2)
O2 C15 N3 125.1(4)
O2 C15 N4 124.1(3)
N3 C15 N4 110.8(3)
C12 C13 C14 120.3(4)
C12 C13 N3 116.2(4)
C14 C13 N3 123.5(3)
C10 C9 C14 119.5(4)
C10 C9 N2 116.2(4)
C14 C9 N2 124.2(3)
C13 C14 C9 119.6(3)
O1 C8 N2 125.5(4)
O1 C8 N1 123.7(3)
N2 C8 N1 110.8(3)
C4 C5 C6 117.3(4)
C4 C5 N1 118.4(3)
C6 C5 N1 124.3(4)
C17 C16 C22 118.2(4)
C17 C16 N4 118.7(3)
C22 C16 N4 123.2(4)
C11 C10 C9 120.1(4)
C11 C12 C13 119.8(4)
C28 C27 N5 116.2(3)
C19 C21 C22 123.7(4)
C19 C21 Cl2 118.9(3)
C22 C21 Cl2 117.4(4)
C2 C7 C6 124.5(4)
C2 C7 Cl1A 117.5(3)
C6 C7 Cl1A 117.9(4)
C16 C22 C21 119.2(4)
C7 C6 C5 119.2(4)
C3 C4 C5 122.0(4)
C24 C23 N5 116.4(3)
C7 C2 C3 115.4(4)
C7 C2 C1 124.0(5)
C3 C2 C1 120.6(5)
C18 C17 C16 120.9(4)
C18 C19 C21 115.2(4)
C18 C19 C20 122.4(5)
C21 C19 C20 122.4(5)
C27 C28 C29 111.8(3)
C10 C11 C12 120.8(4)
C32 C31 N5 115.9(3)
C36 C35 N5 115.9(3)
C4 C3 C2 121.4(4)
C4 C3 Cl1B 126.1(5)
C2 C3 Cl1B 112.0(5)
C17 C18 C19 122.8(5)
C25 C24 C23 112.8(4)
C33 C32 C31 112.8(4)
C28 C29 C30 114.1(4)
C32 C33 C34 116.4(5)
C35 C36 C37B 102.8(9)
C35 C36 C37A 113.2(7)
C26 C25 C24 116.9(5)
C38B C37B C36 125.5(18)
C38A C37A C36 100.5(10)

loop_
_geom_bond_atom_site_label_1
_geom_bond_atom_site_label_2
_geom_bond_distance
Cl2 C21 1.727(4)
Cl1A C7 1.731(4)
O1 C8 1.222(4)
O2 C15 1.210(4)
N4 C15 1.365(4)
N4 C16 1.404(4)
N2 C8 1.358(4)
N2 C9 1.394(4)
N1 C8 1.374(5)
N1 C5 1.399(4)
N3 C15 1.356(4)
N3 C13 1.404(4)
N5 C31 1.515(5)
N5 C23 1.517(5)
N5 C27 1.519(4)
N5 C35 1.521(4)
C13 C12 1.380(5)
C13 C14 1.385(5)
C9 C10 1.389(5)
C9 C14 1.390(5)
C5 C4 1.380(5)
C5 C6 1.394(5)
C16 C17 1.385(5)
C16 C22 1.386(5)
C10 C11 1.368(5)
C12 C11 1.374(5)
C27 C28 1.498(5)
C21 C19 1.388(6)
C21 C22 1.389(5)
C7 C2 1.371(6)
C7 C6 1.374(5)
C4 C3 1.378(6)
C23 C24 1.504(6)
C2 C3 1.388(6)
C2 C1 1.510(6)
C17 C18 1.376(5)
C19 C18 1.379(6)
C19 C20 1.511(5)
C28 C29 1.500(5)
C31 C32 1.502(6)
C35 C36 1.518(6)
C3 Cl1B 1.485(9)
C24 C25 1.481(6)
C32 C33 1.453(6)
C29 C30 1.505(6)
C33 C34 1.488(7)
C36 C37B 1.556(14)
C36 C37A 1.558(9)
C25 C26 1.480(7)
C37B C38B 1.444(17)
C38A C37A 1.506(15)
